data_4513551
loop_
_publ_author_name
'Sch\"utrumpf, Alexandra'
'Kirpi, Erdo\(gan'
'Bulut, Aysun'
'Morel, Flavien L.'
'Ranocchiari, Marco'
'Lork, Enno'
'Zorlu, Yunus'
'Grabowsky, Simon'
'Y\"ucesan, G\"undo\(g'
'Beckmann, Jens'

_publ_section_title
;
 Tetrahedral Tetraphosphonic Acids. New Building Blocks in Supramolecular
 Chemistry
;
_journal_issue 10
_journal_name_full 'Crystal Growth &amp; Design'
_journal_page_first 4925
_journal_paper_doi 10.1021/acs.cgd.5b00811
_journal_volume 15
_journal_year 2015
_chemical_formula_moiety 'C105 H24 O32 P4'
_chemical_formula_sum 'C105 H24 O32 P4'
_chemical_formula_weight 640.32
_chemical_name_common TPPA
_space_group_crystal_system tetragonal
_space_group_IT_number 82
_space_group_name_Hall 'I -4'
_space_group_name_H-M_alt 'I -4'
_symmetry_space_group_name_Hall 'I -4'
_symmetry_space_group_name_H-M 'I -4'
_atom_sites_solution_hydrogens mixed
_cell_angle_alpha 90
_cell_angle_beta 90
_cell_angle_gamma 90
_cell_formula_units_Z 2
_cell_length_a 13.197(3)
_cell_length_b 13.197(3)
_cell_length_c 7.5613(19)
_cell_measurement_reflns_used 1649
_cell_measurement_temperature 173.(2)
_cell_measurement_theta_max 26.0897
_cell_measurement_theta_min 3.0871
_cell_volume 1316.9(5)
_computing_cell_refinement 'APEX2 v2014.9-0 (Bruker AXS)'
_computing_data_collection 'Bruker Instrument Service v2013.12.0.0 (Bruker AXS)'
_computing_data_reduction 'SAINT V8.34A (Bruker AXS)'
_computing_molecular_graphics 'MERCURY (Macrae et al., 2006)'
_computing_publication_material 'PLATON V1.16 (Spek, 2009), SHELXTL V6.14 (Bruker AXS)'
_computing_structure_refinement 'SHELXTL V6.14 (Bruker AXS)'
_computing_structure_solution 'SHELXTL V6.14 (Bruker AXS)'
_diffrn_ambient_temperature 173.(2)
_diffrn_detector_area_resol_mean 8.3333
_diffrn_measured_fraction_theta_full 0.999
_diffrn_measured_fraction_theta_max 0.999
_diffrn_measurement_device_type 'Bruker APEX II QUAZAR three-circle diffractometer'
_diffrn_measurement_method '\f and \w scans'
_diffrn_radiation_monochromator 'multilayer QUAZAR mirrors'
_diffrn_radiation_type MoK\a
_diffrn_radiation_wavelength 0.71073
_diffrn_reflns_av_R_equivalents 0.0619
_diffrn_reflns_av_unetI/netI 0.0722
_diffrn_reflns_limit_h_max 16
_diffrn_reflns_limit_h_min -16
_diffrn_reflns_limit_k_max 12
_diffrn_reflns_limit_k_min -15
_diffrn_reflns_limit_l_max 8
_diffrn_reflns_limit_l_min -9
_diffrn_reflns_number 3532
_diffrn_reflns_theta_full 26.35
_diffrn_reflns_theta_max 26.35
_diffrn_reflns_theta_min 2.18
_diffrn_source 'microfocus sealed tube'
_diffrn_source_type ImuS
_exptl_absorpt_coefficient_mu 0.354
_exptl_absorpt_correction_T_max 0.98
_exptl_absorpt_correction_T_min 0.56
_exptl_absorpt_correction_type multi-scan
_exptl_absorpt_process_details 'SADABS V2014/5 (Bruker AXS)'
_exptl_crystal_colour colourless
_exptl_crystal_density_diffrn 1.615
_exptl_crystal_density_method 'not measured'
_exptl_crystal_description needle
_exptl_crystal_F_000 660
_exptl_crystal_size_max 0.386
_exptl_crystal_size_mid 0.099
_exptl_crystal_size_min 0.064
_refine_diff_density_max 0.481
_refine_diff_density_min -0.309
_refine_ls_abs_structure_details
;
Flack x determined using 471 quotients [(I+)-(I-)]/[(I+)+(I-)]
(Parsons, Flack and Wagner, Acta Cryst. B69 (2013) 249-259).
;
_refine_ls_abs_structure_Flack 0.47(11)
_refine_ls_extinction_method none
_refine_ls_goodness_of_fit_ref 1.061
_refine_ls_hydrogen_treatment mixed
_refine_ls_matrix_type full
_refine_ls_number_parameters 99
_refine_ls_number_reflns 1333
_refine_ls_number_restraints 2
_refine_ls_restrained_S_all 1.061
_refine_ls_R_factor_all 0.0504
_refine_ls_R_factor_gt 0.0456
_refine_ls_shift/su_max 0.000
_refine_ls_shift/su_mean 0.000
_refine_ls_structure_factor_coef Fsqd
_refine_ls_weighting_details 'w=1/[\s^2^(Fo^2^)+(0.0484P)^2^] where P=(Fo^2^+2Fc^2^)/3'
_refine_ls_weighting_scheme calc
_refine_ls_wR_factor_gt 0.1017
_refine_ls_wR_factor_ref 0.1044
_reflns_number_gt 1217
_reflns_number_total 1333
_reflns_threshold_expression 'I > 2\s(I)'
_cod_data_source_file cg5b00811_si_002.cif
_cod_data_source_block I
_cod_depositor_comments 'Adding full bibliography for 4513551--4513553.cif.'
_cod_original_cell_volume 1316.9(6)
_cod_database_code 4513551

loop_
_space_group_symop_operation_xyz
'x, y, z'
'-x, -y, z'
'y, -x, -z'
'-y, x, -z'
'x+1/2, y+1/2, z+1/2'
'-x+1/2, -y+1/2, z+1/2'
'y+1/2, -x+1/2, -z+1/2'
'-y+1/2, x+1/2, -z+1/2'

loop_
_atom_site_type_symbol
_atom_site_label
_atom_site_fract_x
_atom_site_fract_y
_atom_site_fract_z
_atom_site_U_iso_or_equiv
_atom_site_adp_type
_atom_site_calc_flag
_atom_site_refinement_flags_adp
_atom_site_refinement_flags_occupancy
_atom_site_refinement_flags_posn
_atom_site_occupancy
C C1 0.5 0.5 1.0 0.0126(16) Uani d T P S 1
C C10 0.5908(3) 0.4828(3) 0.8738(6) 0.0139(9) Uani d . . . 1
C C11 0.6491(3) 0.3943(3) 0.8703(6) 0.0169(9) Uani d . . . 1
H H11 0.635 0.3411 0.9512 0.02 Uiso calc U . R 1
C C12 0.7273(3) 0.3839(3) 0.7499(6) 0.0191(10) Uani d . . . 1
H H12 0.7666 0.3236 0.7488 0.023 Uiso calc U . R 1
C C13 0.7488(3) 0.4607(3) 0.6311(6) 0.0164(9) Uani d . . . 1
C C14 0.6895(3) 0.5481(3) 0.6303(6) 0.0173(10) Uani d . . . 1
H H14 0.7026 0.6005 0.5473 0.021 Uiso calc U . R 1
C C15 0.6117(3) 0.5579(3) 0.7508(5) 0.0180(10) Uani d . . . 1
H H15 0.5715 0.6176 0.7495 0.022 Uiso calc U . R 1
O O3 0.8120(3) 0.3991(3) 0.3171(5) 0.0364(9) Uani d . . D 1
O O2 0.9332(2) 0.3879(3) 0.5742(5) 0.0333(9) Uani d . . D 1
O O1 0.8923(2) 0.5595(2) 0.4396(4) 0.0245(8) Uani d . . . 1
P P1 0.85232(8) 0.45506(8) 0.48140(15) 0.0199(3) Uani d . . . 1
H H3 0.852(3) 0.391(4) 0.234(5) 0.03 Uiso d U . D 1
H H2 0.990(2) 0.406(4) 0.546(6) 0.03 Uiso d U . D 1

loop_
_atom_site_aniso_label
_atom_site_aniso_U_11
_atom_site_aniso_U_22
_atom_site_aniso_U_33
_atom_site_aniso_U_12
_atom_site_aniso_U_13
_atom_site_aniso_U_23
C1 0.012(2) 0.012(2) 0.014(4) 0 0 0
C10 0.014(2) 0.015(2) 0.014(2) -0.0023(15) -0.0011(18) -0.0042(18)
C11 0.019(2) 0.015(2) 0.017(2) 0.0019(16) 0.0013(19) 0.0038(18)
C12 0.015(2) 0.018(2) 0.024(2) 0.0021(17) 0.0016(19) 0.004(2)
C13 0.013(2) 0.020(2) 0.016(2) -0.0023(16) -0.0003(18) -0.0017(19)
C14 0.017(2) 0.018(2) 0.017(2) -0.0019(17) -0.0001(19) 0.0034(19)
C15 0.019(2) 0.016(2) 0.018(2) 0.0061(17) -0.0024(18) 0.0022(19)
O3 0.027(2) 0.050(2) 0.032(2) -0.0106(17) 0.0130(16) -0.0110(19)
O2 0.0159(16) 0.0334(19) 0.051(2) 0.0041(14) 0.0084(17) 0.0141(18)
O1 0.0203(16) 0.0256(17) 0.0276(19) -0.0003(13) 0.0005(13) 0.0044(15)
P1 0.0132(6) 0.0248(6) 0.0216(6) 0.0006(4) 0.0045(5) 0.0022(5)

loop_
_atom_type_symbol
_atom_type_description
_atom_type_scat_dispersion_real
_atom_type_scat_dispersion_imag
_atom_type_scat_source
C C 0.0033 0.0016 'International Tables Vol C Tables 4.2.6.8 and 6.1.1.4'
H H 0.0000 0.0000 'International Tables Vol C Tables 4.2.6.8 and 6.1.1.4'
O O 0.0106 0.0060 'International Tables Vol C Tables 4.2.6.8 and 6.1.1.4'
P P 0.1023 0.0942 'International Tables Vol C Tables 4.2.6.8 and 6.1.1.4'

loop_
_geom_angle_atom_site_label_1
_geom_angle_atom_site_label_2
_geom_angle_atom_site_label_3
_geom_angle_site_symmetry_1
_geom_angle_site_symmetry_3
_geom_angle
C10 C1 C10 . 4_657 112.32(17)
C10 C1 C10 . 2_665 103.9(3)
C10 C1 C10 4_657 2_665 112.32(16)
C10 C1 C10 . 3_567 112.32(16)
C10 C1 C10 4_657 3_567 103.9(3)
C10 C1 C10 2_665 3_567 112.32(17)
C15 C10 C11 . . 118.3(4)
C15 C10 C1 . . 117.5(3)
C11 C10 C1 . . 124.1(4)
C12 C11 C10 . . 120.4(4)
C12 C11 H11 . . 119.8
C10 C11 H11 . . 119.8
C11 C12 C13 . . 120.5(4)
C11 C12 H12 . . 119.8
C13 C12 H12 . . 119.8
C12 C13 C14 . . 119.6(4)
C12 C13 P1 . . 122.7(3)
C14 C13 P1 . . 117.7(3)
C15 C14 C13 . . 119.6(4)
C15 C14 H14 . . 120.2
C13 C14 H14 . . 120.2
C14 C15 C10 . . 121.6(4)
C14 C15 H15 . . 119.2
C10 C15 H15 . . 119.2
P1 O3 H3 . . 117.(4)
P1 O2 H2 . . 110.(3)
O1 P1 O3 . . 112.9(2)
O1 P1 O2 . . 112.00(17)
O3 P1 O2 . . 109.2(2)
O1 P1 C13 . . 111.35(18)
O3 P1 C13 . . 105.57(19)
O2 P1 C13 . . 105.3(2)

loop_
_geom_bond_atom_site_label_1
_geom_bond_atom_site_label_2
_geom_bond_site_symmetry_2
_geom_bond_distance
C1 C10 . 1.549(4)
C1 C10 4_657 1.549(4)
C1 C10 2_665 1.549(4)
C1 C10 3_567 1.549(4)
C10 C15 . 1.387(6)
C10 C11 . 1.398(5)
C11 C12 . 1.383(6)
C11 H11 . 0.95
C12 C13 . 1.384(6)
C12 H12 . 0.95
C13 C14 . 1.393(6)
C13 P1 . 1.776(4)
C14 C15 . 1.378(6)
C14 H14 . 0.95
C15 H15 . 0.95
O3 P1 . 1.540(4)
O3 H3 . 0.83(3)
O2 P1 . 1.554(3)
O2 H2 . 0.82(3)
O1 P1 . 1.510(3)

loop_
_geom_hbond_atom_site_label_D
_geom_hbond_atom_site_label_H
_geom_hbond_atom_site_label_A
_geom_hbond_site_symmetry_A
_geom_hbond_distance_DH
_geom_hbond_distance_HA
_geom_hbond_distance_DA
_geom_hbond_angle_DHA
O3 H3 O1 8_645 0.83(3) 1.76(3) 2.579(5) 172.(6)
O2 H2 O1 2_765 0.82(3) 1.81(3) 2.611(4) 169.(5)

loop_
_geom_torsion_atom_site_label_1
_geom_torsion_atom_site_label_2
_geom_torsion_atom_site_label_3
_geom_torsion_atom_site_label_4
_geom_torsion_site_symmetry_1
_geom_torsion
C10 C1 C10 C15 4_657 -65.2(2)
C10 C1 C10 C15 2_665 56.5(3)
C10 C1 C10 C15 3_567 178.1(4)
C10 C1 C10 C11 4_657 118.3(5)
C10 C1 C10 C11 2_665 -120.0(5)
C10 C1 C10 C11 3_567 1.6(4)
C15 C10 C11 C12 . 1.7(7)
C1 C10 C11 C12 . 178.2(3)
C10 C11 C12 C13 . -0.1(7)
C11 C12 C13 C14 . -1.5(7)
C11 C12 C13 P1 . 176.5(3)
C12 C13 C14 C15 . 1.5(6)
P1 C13 C14 C15 . -176.6(3)
C13 C14 C15 C10 . 0.1(6)
C11 C10 C15 C14 . -1.7(6)
C1 C10 C15 C14 . -178.4(3)
C12 C13 P1 O1 . -150.1(4)
C14 C13 P1 O1 . 27.9(4)
C12 C13 P1 O3 . 87.0(4)
C14 C13 P1 O3 . -95.0(4)
C12 C13 P1 O2 . -28.5(4)
C14 C13 P1 O2 . 149.5(4)
